data_1529428
loop_
_publ_author_name
'Windle, Christopher D.'
'George, Michael W.'
'Perutz, Robin N.'
'Summers, Peter A.'
'Sun, Xue Zhong'
'Whitwood, Adrian C.'

_publ_section_title
;
 Comparison of rhenium--porphyrin dyads for CO2photoreduction:
 photocatalytic studies and charge separation dynamics studied by
 time-resolved IR spectroscopy
;
_journal_issue 12
_journal_name_full 'Chem. Sci.'
_journal_page_first 6847
_journal_paper_doi 10.1039/C5SC02099A
_journal_volume 6
_journal_year 2015
_chemical_formula_moiety 'C65 H44 N8 O4 Re Zn, 2(F3 P0.5), 2.5(C H2 Cl2)'
_chemical_formula_sum 'C67.5 H49 Cl5 F6 N8 O4 P Re Zn'
_chemical_formula_weight 1609.93
_chemical_name_systematic
'5-{4-[Rhenium(I)tricarbonyl(3-picoline)-4-methyl-2,2?-bipyridine- 4?-carboxyamidyl]phenyl}-10,15,20-triphenylporphyrinatozinc(II) hexafluorophosphate'
_chemical_properties_physical Photo-sensitive
_space_group_crystal_system triclinic
_space_group_IT_number 2
_space_group_name_Hall '-P 1'
_space_group_name_H-M_alt 'P -1'
_symmetry_space_group_name_Hall '-P 1'
_symmetry_space_group_name_H-M 'P -1'
_atom_sites_solution_hydrogens mixed
_atom_sites_solution_primary iterative
_audit_creation_date 2015-05-15
_audit_creation_method
;
Olex2 1.2
(compiled 2015.01.26 svn.r3150 for OlexSys, GUI svn.r4998)
;
_audit_update_record
;
2015-06-10 deposited with the CCDC.
2015-08-20 downloaded from the CCDC.
;
_cell_angle_alpha 98.752(3)
_cell_angle_beta 92.264(3)
_cell_angle_gamma 106.821(3)
_cell_formula_units_Z 2
_cell_length_a 12.9474(5)
_cell_length_b 15.8804(5)
_cell_length_c 17.3277(6)
_cell_measurement_reflns_used 9679
_cell_measurement_temperature 110.00(10)
_cell_measurement_theta_max 29.6540
_cell_measurement_theta_min 3.2910
_cell_volume 3357.4(2)
_computing_cell_refinement
;
CrysAlisPro, Agilent Technologies,
Version 1.171.36.24 (release 03-12-2012 CrysAlis171 .NET)
(compiled Dec  3 2012,18:21:49)
;
_computing_data_collection
;
CrysAlisPro, Agilent Technologies,
Version 1.171.36.24 (release 03-12-2012 CrysAlis171 .NET)
(compiled Dec  3 2012,18:21:49)
;
_computing_data_reduction
;
CrysAlisPro, Agilent Technologies,
Version 1.171.36.24 (release 03-12-2012 CrysAlis171 .NET)
(compiled Dec  3 2012,18:21:49)
;
_computing_molecular_graphics 'Olex2 (Dolomanov et al., 2009)'
_computing_publication_material 'Olex2 (Dolomanov et al., 2009)'
_computing_structure_refinement 'ShelXL (Sheldrick, 2008)'
_computing_structure_solution
;
Superflip (Palatinus & Chapuis, 2007;Palatinus & van der Lee, 2008;
Palatinus et al., 2012)
;
_diffrn_ambient_temperature 110.00(10)
_diffrn_detector_area_resol_mean 16.1450
_diffrn_measured_fraction_theta_full 0.998
_diffrn_measured_fraction_theta_max 0.998
_diffrn_measurement_details
;
  1 omega    2.00   92.00   1.0000   65.0000
omega____ theta____ kappa____ phi______ frames
    -       22.9865   57.0000  -90.0000 90

  2 omega   25.00   69.00   1.0000   65.0000
omega____ theta____ kappa____ phi______ frames
    -       22.9865 -107.0000  143.0000 44

  3 omega   -7.00   49.00   1.0000   65.0000
omega____ theta____ kappa____ phi______ frames
    -       22.9865   77.0000    0.0000 56

  4 omega  -43.00   36.00   1.0000   65.0000
omega____ theta____ kappa____ phi______ frames
    -       22.9865  -57.0000   30.0000 79

  5 omega  -17.00   96.00   1.0000   65.0000
omega____ theta____ kappa____ phi______ frames
    -       22.9865   19.0000 -150.0000 113
;
_diffrn_measurement_device_type 'SuperNova, Single source at offset), Eos'
_diffrn_measurement_method '\w scans'
_diffrn_orient_matrix_UB_11 0.0066577000
_diffrn_orient_matrix_UB_12 0.0061564000
_diffrn_orient_matrix_UB_13 -0.0393976000
_diffrn_orient_matrix_UB_21 -0.0570231000
_diffrn_orient_matrix_UB_22 -0.0153352000
_diffrn_orient_matrix_UB_23 -0.0087021000
_diffrn_orient_matrix_UB_31 -0.0022886000
_diffrn_orient_matrix_UB_32 0.0443829000
_diffrn_orient_matrix_UB_33 0.0100463000
_diffrn_radiation_monochromator mirror
_diffrn_radiation_type MoK\a
_diffrn_radiation_wavelength 0.71073
_diffrn_reflns_av_R_equivalents 0.0307
_diffrn_reflns_av_unetI/netI 0.0523
_diffrn_reflns_Laue_measured_fraction_full 0.998
_diffrn_reflns_Laue_measured_fraction_max 0.998
_diffrn_reflns_limit_h_max 16
_diffrn_reflns_limit_h_min -16
_diffrn_reflns_limit_k_max 20
_diffrn_reflns_limit_k_min -20
_diffrn_reflns_limit_l_max 18
_diffrn_reflns_limit_l_min -22
_diffrn_reflns_number 25307
_diffrn_reflns_point_group_measured_fraction_full 0.998
_diffrn_reflns_point_group_measured_fraction_max 0.998
_diffrn_reflns_theta_full 25.242
_diffrn_reflns_theta_max 27.103
_diffrn_reflns_theta_min 2.846
_diffrn_source 'SuperNova (Mo) X-ray Source'
_exptl_absorpt_coefficient_mu 2.452
_exptl_absorpt_correction_T_max 0.838
_exptl_absorpt_correction_T_min 0.732
_exptl_absorpt_correction_type analytical
_exptl_absorpt_process_details
;
CrysAlisPro, Agilent Technologies,
Version 1.171.36.24 (release 03-12-2012 CrysAlis171 .NET)
(compiled Dec  3 2012,18:21:49)
Analytical numeric absorption correction using a multifaceted crystal
            model based on expressions derived by R.C. Clark & J.S. Reid.
(Clark, R. C. & Reid, J. S. (1995). Acta Cryst. A51, 887-897)
;
_exptl_crystal_colour 'clear dark violet'
_exptl_crystal_colour_lustre clear
_exptl_crystal_colour_modifier dark
_exptl_crystal_colour_primary violet
_exptl_crystal_density_diffrn 1.592
_exptl_crystal_F_000 1602
_exptl_crystal_size_max 0.1612
_exptl_crystal_size_mid 0.091
_exptl_crystal_size_min 0.0831
_refine_diff_density_max 4.118
_refine_diff_density_min -1.780
_refine_diff_density_rms 0.171
_refine_ls_extinction_method none
_refine_ls_goodness_of_fit_ref 1.073
_refine_ls_hydrogen_treatment constr
_refine_ls_matrix_type full
_refine_ls_number_parameters 880
_refine_ls_number_reflns 14802
_refine_ls_number_restraints 26
_refine_ls_restrained_S_all 1.072
_refine_ls_R_factor_all 0.0809
_refine_ls_R_factor_gt 0.0659
_refine_ls_shift/su_max 0.001
_refine_ls_shift/su_mean 0.000
_refine_ls_structure_factor_coef Fsqd
_refine_ls_weighting_details 'w=1/[\s^2^(Fo^2^)+(0.1209P)^2^+7.5250P] where P=(Fo^2^+2Fc^2^)/3'
_refine_ls_weighting_scheme calc
_refine_ls_wR_factor_gt 0.1868
_refine_ls_wR_factor_ref 0.1986
_reflns_Friedel_coverage 0.000
_reflns_number_gt 12030
_reflns_number_total 14802
_reflns_threshold_expression 'I > 2\s(I)'
_cod_data_source_file c5sc02099a2.cif
_cod_data_source_block rnp1309
_cod_depositor_comments 'Adding full bibliography for 1529427--1529428.cif.'
_cod_original_formula_sum 'C67.50 H49 Cl5 F6 N8 O4 P Re Zn'
_cod_database_code 1529428
_shelxl_version_number 2013-4
_chemical_oxdiff_formula 'C67.5 H49 Cl5 F6 N8 O4 P1 Re1 Zn1'
_chemical_oxdiff_usercomment 'Christopher DYAD1'
_shelx_space_group_comment
;
The symmetry employed for this shelxl refinement is uniquely defined
by the following loop, which should always be used as a source of
symmetry information in preference to the above space-group names.
They are only intended as comments.
;
_reflns_odcompleteness_completeness 99.80
_reflns_odcompleteness_iscentric 1
_reflns_odcompleteness_theta 27.04
_olex2_refinement_description
;
1. Fixed Uiso
 At 1.2 times of:
  All C(H) groups, All C(H,H) groups, All N(H) groups
 At 1.5 times of:
  All C(H,H,H) groups
2. Restrained distances
 P2-F4 = P2-F5 = P2-F6 = P2-F7 = P2-F8 = P2-F9
 1.6 with sigma of 0.005
 C52A-C52
 1 with sigma of 0.02
 Cl5-C70 \\sim C70-Cl6
 with sigma of 0.02
 F4-F5 \\sim F4-F6 \\sim F4-F7 \\sim F4-F8
 with sigma of 0.005
 F9-F5 \\sim F9-F6 \\sim F9-F7 \\sim F9-F8
 with sigma of 0.005
 F5-F6 \\sim F6-F7 \\sim F7-F8 \\sim F8-F5
 with sigma of 0.005
3. Uiso/Uaniso restraints and constraints
Uanis(F5) = Uanis(F7)
Uanis(F4) = Uanis(F9)
Uanis(F6) = Uanis(F8)
Uanis(C53) = Uanis(C53A)
Uanis(C52) = Uanis(C52A)
Uanis(C51) = Uanis(C51A)
Uanis(C50) = Uanis(C50A)
Uanis(C48) = Uanis(C48A)
Uanis(C49) = Uanis(C49A)
4. Others
 Sof(C48A)=Sof(C49A)=Sof(H49A)=Sof(C50A)=Sof(H50A)=Sof(C51A)=Sof(H51A)=
 Sof(C52A)=Sof(H52A)=Sof(C53A)=Sof(H53A)=1-FVAR(1)
 Sof(C48)=Sof(C49)=Sof(H49)=Sof(C50)=Sof(H50)=Sof(C51)=Sof(H51)=Sof(C52)=
 Sof(H52)=Sof(C53)=Sof(H53)=FVAR(1)
 Fixed Sof: C70(0.5) H70A(0.5) H70B(0.5) Cl5(0.5) Cl6(0.5) F4(0.5) F5(0.5)
 F6(0.5) F7(0.5) F8(0.5) F9(0.5) P2(0.5)
5.a Riding coordinates:
 N4(H4A)
5.b Secondary CH2 refined with riding coordinates:
 C66(H66A,H66B), C70(H70A,H70B), C67(H67A,H67B)
5.c Aromatic/amide H refined with riding coordinates:
 C1(H1), C2(H2), C4(H4), C7(H7), C9(H9), C10(H10), C13(H13), C14(H14),
 C15(H15), C17(H17), C23(H23), C24(H24), C26(H26), C27(H27), C30(H30), C31(H31),
  C35(H35), C36(H36), C40(H40), C41(H41), C45(H45), C46(H46), C49A(H49A),
 C50A(H50A), C51A(H51A), C52A(H52A), C53A(H53A), C49(H49), C50(H50), C51(H51),
 C52(H52), C53(H53), C55(H55), C56(H56), C57(H57), C58(H58), C59(H59), C61(H61),
  C62(H62), C63(H63), C64(H64), C65(H65)
5.d Fitted hexagon refined as free rotating group:
 C48A(C49A,C50A,C51A,C52A,C53A)
5.e Idealised Me refined as rotating group:
 C12(H12A,H12B,H12C), C18(H18A,H18B,H18C)
;
_olex2_date_sample_data_collection 2013-03-05
_olex2_submission_special_instructions 'No special instructions were received'

loop_
_space_group_symop_operation_xyz
'x, y, z'
'-x, -y, -z'

loop_
_atom_site_label
_atom_site_type_symbol
_atom_site_fract_x
_atom_site_fract_y
_atom_site_fract_z
_atom_site_U_iso_or_equiv
_atom_site_adp_type
_atom_site_occupancy
_atom_site_site_symmetry_order
_atom_site_calc_flag
_atom_site_refinement_flags_posn
_atom_site_refinement_flags_adp
_atom_site_refinement_flags_occupancy
_atom_site_disorder_assembly
_atom_site_disorder_group
C1 C 0.2640(6) 1.3938(4) 0.7944(4) 0.0374(14) Uani 1 1 d . . . . .
H1 H 0.2572 1.4029 0.8480 0.045 Uiso 1 1 calc R . . . .
C2 C 0.3055(6) 1.3264(4) 0.7633(4) 0.0377(15) Uani 1 1 d . . . . .
H2 H 0.3233 1.2893 0.7947 0.045 Uiso 1 1 calc R . . . .
C3 C 0.3200(5) 1.3156(4) 0.6841(4) 0.0286(12) Uani 1 1 d . . . . .
C4 C 0.2853(5) 1.3679(4) 0.6381(4) 0.0305(12) Uani 1 1 d . . . . .
H4 H 0.2917 1.3600 0.5844 0.037 Uiso 1 1 calc R . . . .
C5 C 0.2412(5) 1.4320(4) 0.6729(4) 0.0315(13) Uani 1 1 d . . . . .
C6 C 0.2017(5) 1.4906(4) 0.6294(4) 0.0369(14) Uani 1 1 d . . . . .
C7 C 0.1937(6) 1.4816(5) 0.5488(5) 0.0439(16) Uani 1 1 d . . . . .
H7 H 0.2109 1.4341 0.5196 0.053 Uiso 1 1 calc R . . . .
C8 C 0.1610(6) 1.5405(5) 0.5097(5) 0.0512(19) Uani 1 1 d . . . . .
C9 C 0.1377(7) 1.6117(6) 0.5586(6) 0.055(2) Uani 1 1 d . . . . .
H9 H 0.1186 1.6551 0.5358 0.066 Uiso 1 1 calc R . . . .
C10 C 0.1425(6) 1.6185(5) 0.6390(5) 0.0437(17) Uani 1 1 d . . . . .
H10 H 0.1248 1.6653 0.6689 0.052 Uiso 1 1 calc R . . . .
C11 C 0.3735(5) 1.2488(4) 0.6495(4) 0.0268(11) Uani 1 1 d . . . . .
C12 C 0.1547(7) 1.5318(6) 0.4234(5) 0.058(2) Uani 1 1 d . . . . .
H12A H 0.1089 1.5648 0.4068 0.088 Uiso 1 1 calc GR . . . .
H12B H 0.1252 1.4700 0.4002 0.088 Uiso 1 1 calc GR . . . .
H12C H 0.2259 1.5550 0.4071 0.088 Uiso 1 1 calc GR . . . .
C13 C 0.3529(9) 1.7067(7) 0.8886(7) 0.078(3) Uani 1 1 d . . . . .
H13 H 0.3024 1.7007 0.9257 0.093 Uiso 1 1 calc R . . . .
C14 C 0.4464(9) 1.7763(9) 0.9057(8) 0.089(4) Uani 1 1 d . . . . .
H14 H 0.4615 1.8139 0.9541 0.107 Uiso 1 1 calc R . . . .
C15 C 0.5183(10) 1.7886(10) 0.8472(8) 0.098(4) Uani 1 1 d . . . . .
H15 H 0.5807 1.8371 0.8550 0.118 Uiso 1 1 calc R . . . .
C16 C 0.4954(9) 1.7267(9) 0.7765(9) 0.088(4) Uani 1 1 d . . . . .
C17 C 0.3973(7) 1.6588(6) 0.7652(7) 0.068(3) Uani 1 1 d . . . . .
H17 H 0.3790 1.6212 0.7168 0.081 Uiso 1 1 calc R . . . .
C18 C 0.5655(12) 1.7388(11) 0.7091(11) 0.140(8) Uani 1 1 d . . . . .
H18A H 0.6207 1.7100 0.7142 0.210 Uiso 1 1 calc GR . . . .
H18B H 0.5988 1.8013 0.7096 0.210 Uiso 1 1 calc GR . . . .
H18C H 0.5216 1.7126 0.6605 0.210 Uiso 1 1 calc GR . . . .
C19 C 0.1642(6) 1.5296(5) 0.9035(5) 0.0481(18) Uani 1 1 d . . . . .
C20 C 0.0158(6) 1.4732(4) 0.7715(4) 0.0368(14) Uani 1 1 d . . . . .
C21 C 0.0985(8) 1.6414(6) 0.8333(5) 0.059(2) Uani 1 1 d . . . . .
C22 C 0.5205(5) 1.2304(4) 0.5702(4) 0.0305(13) Uani 1 1 d . . . . .
C23 C 0.4716(5) 1.1569(4) 0.5139(4) 0.0324(13) Uani 1 1 d . . . . .
H23 H 0.3969 1.1390 0.5023 0.039 Uiso 1 1 calc R . . . .
C24 C 0.5346(5) 1.1091(4) 0.4743(4) 0.0309(12) Uani 1 1 d . . . . .
H24 H 0.5015 1.0596 0.4361 0.037 Uiso 1 1 calc R . . . .
C25 C 0.6457(5) 1.1349(4) 0.4914(4) 0.0283(12) Uani 1 1 d . . . . .
C26 C 0.6953(5) 1.2090(4) 0.5495(4) 0.0322(13) Uani 1 1 d . . . . .
H26 H 0.7699 1.2262 0.5616 0.039 Uiso 1 1 calc R . . . .
C27 C 0.6328(5) 1.2568(4) 0.5892(4) 0.0336(13) Uani 1 1 d . . . . .
H27 H 0.6654 1.3059 0.6279 0.040 Uiso 1 1 calc R . . . .
C28 C 0.7108(5) 1.0810(4) 0.4467(4) 0.0258(11) Uani 1 1 d . . . . .
C29 C 0.7122(5) 1.0825(4) 0.3657(4) 0.0300(12) Uani 1 1 d . . . . .
C30 C 0.6716(5) 1.1410(4) 0.3253(4) 0.0364(14) Uani 1 1 d . . . . .
H30 H 0.6400 1.1834 0.3478 0.044 Uiso 1 1 calc R . . . .
C31 C 0.6880(6) 1.1231(5) 0.2490(4) 0.0386(15) Uani 1 1 d . . . . .
H31 H 0.6700 1.1506 0.2090 0.046 Uiso 1 1 calc R . . . .
C32 C 0.7396(5) 1.0521(4) 0.2417(4) 0.0339(13) Uani 1 1 d . . . . .
C33 C 0.7714(6) 1.0143(5) 0.1713(4) 0.0372(14) Uani 1 1 d . . . . .
C34 C 0.8272(6) 0.9513(5) 0.1637(4) 0.0371(14) Uani 1 1 d . . . . .
C35 C 0.8697(8) 0.9215(5) 0.0925(4) 0.051(2) Uani 1 1 d . . . . .
H35 H 0.8575 0.9356 0.0435 0.061 Uiso 1 1 calc R . . . .
C36 C 0.9300(8) 0.8699(5) 0.1097(4) 0.053(2) Uani 1 1 d . . . . .
H36 H 0.9698 0.8440 0.0752 0.064 Uiso 1 1 calc R . . . .
C37 C 0.9219(6) 0.8616(5) 0.1921(4) 0.0404(15) Uani 1 1 d . . . . .
C38 C 0.9697(6) 0.8134(4) 0.2325(4) 0.0360(14) Uani 1 1 d . . . . .
C39 C 0.9632(5) 0.8071(4) 0.3127(4) 0.0310(13) Uani 1 1 d . . . . .
C40 C 1.0029(5) 0.7484(4) 0.3527(4) 0.0330(13) Uani 1 1 d . . . . .
H40 H 1.0390 0.7089 0.3311 0.040 Uiso 1 1 calc R . . . .
C41 C 0.9778(5) 0.7612(4) 0.4277(4) 0.0315(13) Uani 1 1 d . . . . .
H41 H 0.9926 0.7317 0.4672 0.038 Uiso 1 1 calc R . . . .
C42 C 0.9236(4) 0.8297(4) 0.4348(4) 0.0267(11) Uani 1 1 d . . . . .
C43 C 0.8855(5) 0.8626(4) 0.5047(3) 0.0257(11) Uani 1 1 d . . . . .
C44 C 0.8375(5) 0.9314(4) 0.5136(3) 0.0251(11) Uani 1 1 d . . . . .
C45 C 0.8039(5) 0.9676(4) 0.5870(4) 0.0299(12) Uani 1 1 d . . . . .
H45 H 0.8135 0.9516 0.6357 0.036 Uiso 1 1 calc R . . . .
C46 C 0.7558(5) 1.0294(4) 0.5710(3) 0.0300(12) Uani 1 1 d . . . . .
H46 H 0.7263 1.0639 0.6067 0.036 Uiso 1 1 calc R . . . .
C47 C 0.7593(5) 1.0310(4) 0.4881(3) 0.0252(11) Uani 1 1 d . . . . .
C48 C 0.7489(9) 1.0440(7) 0.0952(5) 0.034(2) Uani 0.801(14) 1 d . . . A 1
C48A C 0.739(4) 1.063(3) 0.106(2) 0.034(2) Uani 0.199(14) 1 d . . . A 2
C49A C 0.824(3) 1.119(5) 0.074(4) 0.0493(19) Uani 0.199(14) 1 d G . . A 2
H49A H 0.8949 1.1312 0.0957 0.059 Uiso 0.199(14) 1 calc R . . A 2
C50A C 0.803(3) 1.155(5) 0.009(4) 0.058(3) Uani 0.199(14) 1 d G . . A 2
H50A H 0.8603 1.1926 -0.0121 0.070 Uiso 0.199(14) 1 calc R . . A 2
C51A C 0.698(4) 1.137(3) -0.023(2) 0.057(3) Uani 0.199(14) 1 d G . . A 2
H51A H 0.6839 1.1614 -0.0664 0.069 Uiso 0.199(14) 1 calc R . . A 2
C52A C 0.613(3) 1.081(2) 0.0089(16) 0.077(4) Uani 0.199(14) 1 d DG . . A 2
H52A H 0.5421 1.0688 -0.0129 0.093 Uiso 0.199(14) 1 calc R . . A 2
C53A C 0.633(3) 1.045(2) 0.0735(19) 0.064(3) Uani 0.199(14) 1 d G . . A 2
H53A H 0.5766 1.0074 0.0949 0.077 Uiso 0.199(14) 1 calc R . . A 2
C49 C 0.8217(11) 1.1150(14) 0.0719(11) 0.0493(19) Uani 0.801(14) 1 d . . . A 1
H49 H 0.8867 1.1437 0.1023 0.059 Uiso 0.801(14) 1 calc R . . A 1
C50 C 0.8001(12) 1.1448(13) 0.0038(11) 0.058(3) Uani 0.801(14) 1 d . . . A 1
H50 H 0.8492 1.1950 -0.0095 0.070 Uiso 0.801(14) 1 calc R . . A 1
C51 C 0.7099(10) 1.1028(9) -0.0432(6) 0.057(3) Uani 0.801(14) 1 d . . . A 1
H51 H 0.6968 1.1228 -0.0893 0.069 Uiso 0.801(14) 1 calc R . . A 1
C52 C 0.6378(12) 1.0307(10) -0.0232(7) 0.077(4) Uani 0.801(14) 1 d D . . A 1
H52 H 0.5741 1.0019 -0.0551 0.093 Uiso 0.801(14) 1 calc R . . A 1
C53 C 0.6584(10) 0.9988(9) 0.0459(7) 0.064(3) Uani 0.801(14) 1 d . . . A 1
H53 H 0.6106 0.9472 0.0578 0.077 Uiso 0.801(14) 1 calc R . . A 1
C54 C 1.0389(6) 0.7635(4) 0.1886(4) 0.0432(17) Uani 1 1 d . . . . .
C55 C 1.1469(6) 0.7813(5) 0.2153(5) 0.0498(19) Uani 1 1 d . . . . .
H55 H 1.1758 0.8233 0.2602 0.060 Uiso 1 1 calc R . . . .
C56 C 1.2112(7) 0.7373(5) 0.1762(5) 0.054(2) Uani 1 1 d . . . . .
H56 H 1.2835 0.7493 0.1941 0.065 Uiso 1 1 calc R . . . .
C57 C 1.1667(8) 0.6745(6) 0.1094(6) 0.060(2) Uani 1 1 d . . . . .
H57 H 1.2109 0.6455 0.0826 0.072 Uiso 1 1 calc R . . . .
C58 C 1.0637(7) 0.6544(5) 0.0822(5) 0.051(2) Uani 1 1 d . . . . .
H58 H 1.0358 0.6110 0.0380 0.062 Uiso 1 1 calc R . . . .
C59 C 0.9979(7) 0.6998(5) 0.1217(4) 0.0457(17) Uani 1 1 d . . . . .
H59 H 0.9259 0.6872 0.1028 0.055 Uiso 1 1 calc R . . . .
C60 C 0.8957(5) 0.8180(4) 0.5733(4) 0.0277(12) Uani 1 1 d . . . . .
C61 C 0.9953(5) 0.8350(4) 0.6164(4) 0.0329(13) Uani 1 1 d . . . . .
H61 H 1.0559 0.8773 0.6040 0.040 Uiso 1 1 calc R . . . .
C62 C 1.0050(6) 0.7898(5) 0.6773(4) 0.0415(15) Uani 1 1 d . . . . .
H62 H 1.0711 0.8035 0.7067 0.050 Uiso 1 1 calc R . . . .
C63 C 0.9160(7) 0.7240(5) 0.6946(4) 0.0453(17) Uani 1 1 d . . . . .
H63 H 0.9231 0.6925 0.7346 0.054 Uiso 1 1 calc R . . . .
C64 C 0.8161(6) 0.7054(5) 0.6516(5) 0.0472(18) Uani 1 1 d . . . . .
H64 H 0.7564 0.6612 0.6627 0.057 Uiso 1 1 calc R . . . .
C65 C 0.8059(5) 0.7532(5) 0.5920(4) 0.0380(14) Uani 1 1 d . . . . .
H65 H 0.7388 0.7419 0.5645 0.046 Uiso 1 1 calc R . . . .
F1 F 0.4013(4) 1.4106(3) 0.4756(3) 0.0591(13) Uani 1 1 d . . . . .
F2 F 0.5626(5) 1.4476(4) 0.5468(4) 0.0811(18) Uani 1 1 d . . . . .
F3 F 0.4463(5) 1.5254(4) 0.5775(4) 0.0797(18) Uani 1 1 d . . . . .
N1 N 0.2334(4) 1.4463(3) 0.7512(3) 0.0315(11) Uani 1 1 d . . . . .
N2 N 0.1728(5) 1.5579(4) 0.6755(4) 0.0415(14) Uani 1 1 d . . . . .
N3 N 0.3281(7) 1.6449(5) 0.8203(5) 0.0605(19) Uani 1 1 d . . . . .
N4 N 0.4586(4) 1.2809(3) 0.6090(3) 0.0332(12) Uani 1 1 d . . . . .
H4A H 0.4616 1.3309 0.6181 0.040 Uiso 1 1 d R . . . .
N5 N 0.7531(4) 1.0293(3) 0.3131(3) 0.0272(10) Uani 1 1 d . . . . .
N6 N 0.8577(5) 0.9131(3) 0.2224(3) 0.0348(12) Uani 1 1 d . . . . .
N7 N 0.9144(4) 0.8551(3) 0.3641(3) 0.0284(10) Uani 1 1 d . . . . .
N8 N 0.8111(4) 0.9729(3) 0.4550(3) 0.0250(9) Uani 1 1 d . . . . .
O1 O 0.3432(3) 1.1699(3) 0.6602(3) 0.0291(9) Uani 1 1 d . . . . .
O2 O 0.1645(5) 1.5108(4) 0.9671(4) 0.0589(15) Uani 1 1 d . . . . .
O3 O -0.0716(4) 1.4311(4) 0.7531(4) 0.0531(13) Uani 1 1 d . . . . .
O4 O 0.0522(8) 1.6921(6) 0.8509(5) 0.106(3) Uani 1 1 d . . . . .
P1 P 0.5000 1.5000 0.5000 0.0478(7) Uani 1 2 d S T P . .
Re1 Re 0.16305(2) 1.54999(2) 0.79757(2) 0.03681(11) Uani 1 1 d . . . . .
Zn1 Zn 0.81622(5) 0.92982(4) 0.33675(4) 0.02587(16) Uani 1 1 d . . . . .
C66 C 0.5127(8) 1.1006(6) 0.7340(6) 0.064(2) Uani 1 1 d . . . B 1
H66A H 0.4438 1.0649 0.7060 0.076 Uiso 1 1 calc R . . B 1
H66B H 0.5503 1.1413 0.7007 0.076 Uiso 1 1 calc R . . B 1
C70 C 0.726(4) 1.519(3) 0.797(3) 0.25(4) Uani 0.5 1 d D . . C 2
H70A H 0.6961 1.4764 0.8310 0.303 Uiso 0.5 1 calc R . . C 2
H70B H 0.7767 1.4955 0.7688 0.303 Uiso 0.5 1 calc R . . C 2
Cl1 Cl 0.58839(19) 1.03125(17) 0.75116(14) 0.0650(6) Uani 1 1 d . . . B 1
Cl2 Cl 0.4878(2) 1.1643(2) 0.82196(16) 0.0735(7) Uani 1 1 d . . . B 1
Cl5 Cl 0.6324(13) 1.4963(6) 0.7348(5) 0.168(6) Uani 0.5 1 d D . . C 2
Cl6 Cl 0.8025(7) 1.5930(6) 0.8562(5) 0.116(3) Uani 0.5 1 d D . . C 2
F4 F 0.5454(15) 1.4714(11) 0.6973(9) 0.216(13) Uani 0.5 1 d D . . D 1
F5 F 0.6717(14) 1.5813(5) 0.7896(13) 0.169(7) Uani 0.5 1 d D . . D 1
F6 F 0.7128(13) 1.4561(11) 0.7417(15) 0.278(16) Uani 0.5 1 d D . . D 1
F7 F 0.5602(15) 1.3732(6) 0.7839(12) 0.169(7) Uani 0.5 1 d D . . D 1
F8 F 0.5192(14) 1.4984(11) 0.8318(13) 0.278(16) Uani 0.5 1 d D . . D 1
F9 F 0.6748(14) 1.4824(10) 0.8611(9) 0.216(13) Uani 0.5 1 d D . . D 1
P2 P 0.6103(5) 1.4768(4) 0.7791(6) 0.109(3) Uani 0.5 1 d D . . D 1
C67 C 0.1153(11) 1.0904(8) 0.1899(8) 0.088(4) Uani 1 1 d . . . . .
H67A H 0.1220 1.1248 0.2421 0.106 Uiso 1 1 calc R . . . .
H67B H 0.0414 1.0515 0.1790 0.106 Uiso 1 1 calc R . . . .
Cl3 Cl 0.1408(4) 1.1624(3) 0.12289(19) 0.1166(13) Uani 1 1 d . . . . .
Cl4 Cl 0.2015(3) 1.0266(2) 0.1877(2) 0.0966(9) Uani 1 1 d . . . . .

loop_
_atom_site_aniso_label
_atom_site_aniso_U_11
_atom_site_aniso_U_22
_atom_site_aniso_U_33
_atom_site_aniso_U_23
_atom_site_aniso_U_13
_atom_site_aniso_U_12
C1 0.039(4) 0.031(3) 0.046(4) 0.009(3) 0.020(3) 0.014(3)
C2 0.045(4) 0.033(3) 0.045(4) 0.015(3) 0.020(3) 0.022(3)
C3 0.025(3) 0.024(3) 0.042(3) 0.012(2) 0.016(2) 0.010(2)
C4 0.025(3) 0.029(3) 0.040(3) 0.010(2) 0.012(2) 0.009(2)
C5 0.025(3) 0.026(3) 0.045(4) 0.013(3) 0.012(3) 0.006(2)
C6 0.028(3) 0.038(3) 0.050(4) 0.020(3) 0.012(3) 0.010(3)
C7 0.038(4) 0.042(4) 0.059(5) 0.019(3) 0.018(3) 0.016(3)
C8 0.044(4) 0.052(4) 0.066(5) 0.032(4) 0.017(4) 0.013(3)
C9 0.048(4) 0.054(5) 0.083(6) 0.042(4) 0.022(4) 0.029(4)
C10 0.035(4) 0.038(4) 0.065(5) 0.024(3) 0.013(3) 0.013(3)
C11 0.026(3) 0.025(3) 0.035(3) 0.009(2) 0.012(2) 0.013(2)
C12 0.056(5) 0.052(5) 0.068(6) 0.033(4) 0.008(4) 0.006(4)
C13 0.068(6) 0.071(7) 0.080(7) 0.015(5) -0.003(5) -0.002(5)
C14 0.061(7) 0.088(8) 0.100(9) 0.003(7) -0.003(6) 0.003(6)
C15 0.061(7) 0.105(10) 0.101(10) -0.009(8) -0.004(6) -0.004(6)
C16 0.054(6) 0.089(8) 0.115(10) 0.033(7) 0.014(6) 0.002(5)
C17 0.041(5) 0.058(5) 0.092(7) -0.005(5) 0.010(4) 0.005(4)
C18 0.088(10) 0.114(12) 0.188(18) -0.027(11) 0.080(11) 0.003(9)
C19 0.044(4) 0.042(4) 0.064(5) 0.007(3) 0.014(4) 0.021(3)
C20 0.039(4) 0.035(3) 0.039(3) 0.006(3) 0.014(3) 0.014(3)
C21 0.065(5) 0.048(4) 0.063(5) -0.017(4) -0.014(4) 0.030(4)
C22 0.029(3) 0.022(3) 0.049(4) 0.015(2) 0.021(3) 0.015(2)
C23 0.028(3) 0.032(3) 0.045(4) 0.019(3) 0.019(3) 0.014(2)
C24 0.030(3) 0.027(3) 0.040(3) 0.011(2) 0.014(3) 0.012(2)
C25 0.028(3) 0.027(3) 0.036(3) 0.013(2) 0.013(2) 0.013(2)
C26 0.026(3) 0.031(3) 0.044(3) 0.012(3) 0.013(3) 0.012(2)
C27 0.036(3) 0.021(3) 0.044(4) 0.005(2) 0.013(3) 0.008(2)
C28 0.023(3) 0.022(3) 0.036(3) 0.010(2) 0.014(2) 0.010(2)
C29 0.024(3) 0.029(3) 0.041(3) 0.015(2) 0.011(2) 0.010(2)
C30 0.038(3) 0.035(3) 0.048(4) 0.024(3) 0.016(3) 0.020(3)
C31 0.036(3) 0.045(4) 0.043(4) 0.024(3) 0.010(3) 0.016(3)
C32 0.031(3) 0.034(3) 0.039(3) 0.017(3) 0.011(3) 0.008(3)
C33 0.043(4) 0.039(3) 0.029(3) 0.015(3) 0.007(3) 0.006(3)
C34 0.038(3) 0.043(4) 0.029(3) 0.012(3) 0.011(3) 0.007(3)
C35 0.080(6) 0.044(4) 0.028(3) 0.010(3) 0.017(3) 0.013(4)
C36 0.091(6) 0.040(4) 0.039(4) 0.016(3) 0.041(4) 0.026(4)
C37 0.051(4) 0.035(3) 0.038(4) 0.008(3) 0.023(3) 0.014(3)
C38 0.042(4) 0.027(3) 0.043(4) 0.006(3) 0.025(3) 0.012(3)
C39 0.025(3) 0.026(3) 0.042(3) 0.003(2) 0.016(2) 0.008(2)
C40 0.031(3) 0.026(3) 0.045(4) 0.006(2) 0.015(3) 0.011(2)
C41 0.026(3) 0.029(3) 0.042(3) 0.009(3) 0.010(2) 0.011(2)
C42 0.019(3) 0.024(3) 0.038(3) 0.006(2) 0.008(2) 0.008(2)
C43 0.024(3) 0.024(3) 0.033(3) 0.011(2) 0.009(2) 0.009(2)
C44 0.025(3) 0.025(3) 0.030(3) 0.010(2) 0.011(2) 0.010(2)
C45 0.031(3) 0.037(3) 0.027(3) 0.009(2) 0.009(2) 0.014(2)
C46 0.037(3) 0.027(3) 0.029(3) 0.004(2) 0.015(2) 0.013(2)
C47 0.024(3) 0.022(3) 0.032(3) 0.007(2) 0.012(2) 0.008(2)
C48 0.044(4) 0.036(6) 0.028(4) 0.011(4) 0.012(3) 0.019(4)
C48A 0.044(4) 0.036(6) 0.028(4) 0.011(4) 0.012(3) 0.019(4)
C49A 0.049(4) 0.051(5) 0.052(5) 0.029(4) 0.008(3) 0.011(4)
C50A 0.074(6) 0.055(7) 0.054(5) 0.035(5) 0.023(5) 0.019(5)
C51A 0.067(7) 0.085(9) 0.032(5) 0.028(6) 0.023(5) 0.031(6)
C52A 0.096(9) 0.074(9) 0.044(6) 0.023(6) -0.018(6) -0.007(7)
C53A 0.067(7) 0.065(8) 0.051(6) 0.023(5) -0.005(5) 0.000(6)
C49 0.049(4) 0.051(5) 0.052(5) 0.029(4) 0.008(3) 0.011(4)
C50 0.074(6) 0.055(7) 0.054(5) 0.035(5) 0.023(5) 0.019(5)
C51 0.067(7) 0.085(9) 0.032(5) 0.028(6) 0.023(5) 0.031(6)
C52 0.096(9) 0.074(9) 0.044(6) 0.023(6) -0.018(6) -0.007(7)
C53 0.067(7) 0.065(8) 0.051(6) 0.023(5) -0.005(5) 0.000(6)
C54 0.059(5) 0.029(3) 0.048(4) 0.011(3) 0.037(3) 0.017(3)
C55 0.045(4) 0.036(4) 0.067(5) 0.007(3) 0.029(4) 0.008(3)
C56 0.054(5) 0.044(4) 0.067(5) 0.011(4) 0.035(4) 0.013(4)
C57 0.063(6) 0.047(4) 0.076(6) 0.017(4) 0.048(5) 0.019(4)
C58 0.068(6) 0.038(4) 0.051(4) 0.009(3) 0.033(4) 0.017(4)
C59 0.061(5) 0.036(4) 0.046(4) 0.011(3) 0.026(3) 0.019(3)
C60 0.029(3) 0.024(3) 0.034(3) 0.008(2) 0.013(2) 0.012(2)
C61 0.035(3) 0.028(3) 0.040(3) 0.010(2) 0.009(3) 0.013(2)
C62 0.045(4) 0.040(4) 0.047(4) 0.013(3) 0.005(3) 0.021(3)
C63 0.057(5) 0.044(4) 0.043(4) 0.024(3) 0.008(3) 0.020(3)
C64 0.049(4) 0.045(4) 0.051(4) 0.027(3) 0.019(3) 0.009(3)
C65 0.030(3) 0.044(4) 0.046(4) 0.019(3) 0.009(3) 0.014(3)
F1 0.045(3) 0.038(2) 0.087(4) 0.016(2) 0.028(2) -0.0035(19)
F2 0.061(3) 0.059(3) 0.130(5) 0.048(3) 0.019(3) 0.010(3)
F3 0.062(3) 0.053(3) 0.110(5) 0.004(3) 0.053(3) -0.005(2)
N1 0.029(3) 0.032(3) 0.038(3) 0.011(2) 0.010(2) 0.012(2)
N2 0.029(3) 0.035(3) 0.064(4) 0.020(3) 0.007(3) 0.009(2)
N3 0.064(5) 0.049(4) 0.062(5) 0.018(3) -0.002(4) 0.003(3)
N4 0.033(3) 0.019(2) 0.054(3) 0.012(2) 0.024(2) 0.011(2)
N5 0.027(2) 0.027(2) 0.031(2) 0.0123(19) 0.0102(19) 0.0072(19)
N6 0.044(3) 0.028(3) 0.032(3) 0.008(2) 0.018(2) 0.007(2)
N7 0.030(3) 0.026(2) 0.034(3) 0.008(2) 0.018(2) 0.013(2)
N8 0.028(2) 0.024(2) 0.027(2) 0.0065(18) 0.0116(19) 0.0108(19)
O1 0.030(2) 0.024(2) 0.039(2) 0.0138(17) 0.0162(17) 0.0103(16)
O2 0.063(4) 0.065(4) 0.049(3) 0.001(3) 0.011(3) 0.024(3)
O3 0.040(3) 0.054(3) 0.070(4) 0.018(3) 0.016(3) 0.017(3)
O4 0.124(7) 0.093(6) 0.113(7) -0.037(5) -0.024(6) 0.084(6)
P1 0.0399(14) 0.0289(12) 0.077(2) 0.0191(12) 0.0294(13) 0.0049(10)
Re1 0.03938(17) 0.02592(15) 0.04918(18) 0.00656(11) 0.01338(12) 0.01474(11)
Zn1 0.0306(3) 0.0250(3) 0.0263(3) 0.0095(2) 0.0128(3) 0.0110(3)
C66 0.062(5) 0.058(5) 0.064(5) 0.024(4) -0.009(4) 0.003(4)
C70 0.17(5) 0.08(2) 0.47(11) -0.10(4) 0.01(6) 0.04(3)
Cl1 0.0536(12) 0.0743(14) 0.0668(14) 0.0150(11) 0.0022(10) 0.0174(11)
Cl2 0.0549(13) 0.0996(19) 0.0740(15) 0.0267(14) 0.0136(11) 0.0284(13)
Cl5 0.284(16) 0.093(6) 0.083(5) 0.038(4) 0.069(7) -0.031(7)
Cl6 0.117(6) 0.135(6) 0.114(6) 0.052(5) 0.051(5) 0.043(5)
F4 0.162(16) 0.162(16) 0.30(3) 0.058(17) -0.125(19) 0.028(13)
F5 0.207(18) 0.088(9) 0.218(18) 0.047(10) 0.062(14) 0.037(10)
F6 0.21(2) 0.18(2) 0.46(5) 0.01(2) 0.09(3) 0.102(19)
F7 0.207(18) 0.088(9) 0.218(18) 0.047(10) 0.062(14) 0.037(10)
F8 0.21(2) 0.18(2) 0.46(5) 0.01(2) 0.09(3) 0.102(19)
F9 0.162(16) 0.162(16) 0.30(3) 0.058(17) -0.125(19) 0.028(13)
P2 0.070(4) 0.081(5) 0.174(9) 0.028(5) -0.009(5) 0.018(4)
C67 0.093(9) 0.064(6) 0.114(10) 0.017(6) 0.046(7) 0.028(6)
Cl3 0.168(4) 0.144(3) 0.0609(17) 0.0206(19) 0.015(2) 0.079(3)
Cl4 0.084(2) 0.088(2) 0.128(3) 0.0239(19) 0.0272(19) 0.0363(16)

loop_
_atom_type_symbol
_atom_type_description
_atom_type_scat_dispersion_real
_atom_type_scat_dispersion_imag
_atom_type_scat_source
C C 0.0033 0.0016 'International Tables Vol C Tables 4.2.6.8 and 6.1.1.4'
H H 0.0000 0.0000 'International Tables Vol C Tables 4.2.6.8 and 6.1.1.4'
Cl Cl 0.1484 0.1585 'International Tables Vol C Tables 4.2.6.8 and 6.1.1.4'
F F 0.0171 0.0103 'International Tables Vol C Tables 4.2.6.8 and 6.1.1.4'
N N 0.0061 0.0033 'International Tables Vol C Tables 4.2.6.8 and 6.1.1.4'
O O 0.0106 0.0060 'International Tables Vol C Tables 4.2.6.8 and 6.1.1.4'
P P 0.1023 0.0942 'International Tables Vol C Tables 4.2.6.8 and 6.1.1.4'
Re Re -1.0185 7.2310 'International Tables Vol C Tables 4.2.6.8 and 6.1.1.4'
Zn Zn 0.2839 1.4301 'International Tables Vol C Tables 4.2.6.8 and 6.1.1.4'

loop_
_exptl_crystal_face_index_h
_exptl_crystal_face_index_k
_exptl_crystal_face_index_l
_exptl_crystal_face_perp_dist
_exptl_oxdiff_crystal_face_indexfrac_h
_exptl_oxdiff_crystal_face_indexfrac_k
_exptl_oxdiff_crystal_face_indexfrac_l
_exptl_oxdiff_crystal_face_x
_exptl_oxdiff_crystal_face_y
_exptl_oxdiff_crystal_face_z
-2 1 1 0.0838 -2.0000 1.0000 1.0000 -0.0466 0.0900 0.0590
2 0 -1 0.0607 1.9999 0.0001 -1.0000 0.0527 -0.1053 -0.0146
0 0 1 0.0445 0.0001 -0.0001 1.0000 -0.0394 -0.0087 0.0100
0 0 -1 0.0385 -0.0001 0.0001 -1.0000 0.0394 0.0087 -0.0100
0 1 0 0.0467 -0.0001 1.0001 0.0000 0.0062 -0.0153 0.0444
0 -2 1 0.0332 0.0002 -2.0002 0.9999 -0.0517 0.0220 -0.0787
2 -1 0 0.0706 2.0000 -1.0000 -0.0000 0.0072 -0.0987 -0.0490
-1 0 0 0.0752 -1.0000 -0.0000 -0.0000 -0.0067 0.0570 0.0023
0 1 -1 0.0559 -0.0001 1.0001 -1.0000 0.0456 -0.0066 0.0343
2 -1 1 0.0633 2.0001 -1.0001 1.0000 -0.0322 -0.1074 -0.0389
0 -1 0 0.0420 0.0001 -1.0001 -0.0000 -0.0062 0.0153 -0.0444

loop_
_geom_angle_atom_site_label_1
_geom_angle_atom_site_label_2
_geom_angle_atom_site_label_3
_geom_angle
_geom_angle_site_symmetry_1
_geom_angle_site_symmetry_3
C2 C1 H1 118.5 . .
N1 C1 H1 118.5 . .
N1 C1 C2 122.9(6) . .
C1 C2 H2 120.8 . .
C1 C2 C3 118.3(6) . .
C3 C2 H2 120.8 . .
C2 C3 C4 119.2(6) . .
C2 C3 C11 120.0(5) . .
C4 C3 C11 120.8(6) . .
C3 C4 H4 120.4 . .
C5 C4 C3 119.1(6) . .
C5 C4 H4 120.4 . .
C4 C5 C6 123.4(6) . .
N1 C5 C4 121.6(6) . .
N1 C5 C6 115.0(6) . .
C7 C6 C5 124.0(7) . .
C7 C6 N2 121.1(6) . .
N2 C6 C5 114.9(6) . .
C6 C7 H7 118.7 . .
C6 C7 C8 122.6(8) . .
C8 C7 H7 118.7 . .
C7 C8 C9 115.1(8) . .
C7 C8 C12 122.5(8) . .
C9 C8 C12 122.4(7) . .
C8 C9 H9 119.1 . .
C10 C9 C8 121.9(7) . .
C10 C9 H9 119.1 . .
C9 C10 H10 119.3 . .
N2 C10 C9 121.4(7) . .
N2 C10 H10 119.3 . .
N4 C11 C3 115.3(5) . .
O1 C11 C3 121.8(5) . .
O1 C11 N4 122.9(5) . .
C8 C12 H12A 109.5 . .
C8 C12 H12B 109.5 . .
C8 C12 H12C 109.5 . .
H12A C12 H12B 109.5 . .
H12A C12 H12C 109.5 . .
H12B C12 H12C 109.5 . .
C14 C13 H13 117.6 . .
C14 C13 N3 124.8(12) . .
N3 C13 H13 117.6 . .
C13 C14 H14 121.4 . .
C13 C14 C15 117.1(12) . .
C15 C14 H14 121.4 . .
C14 C15 H15 120.2 . .
C14 C15 C16 119.6(11) . .
C16 C15 H15 120.2 . .
C15 C16 C18 122.4(12) . .
C17 C16 C15 118.1(12) . .
C17 C16 C18 119.0(13) . .
C16 C17 H17 118.3 . .
N3 C17 C16 123.4(11) . .
N3 C17 H17 118.3 . .
C16 C18 H18A 109.5 . .
C16 C18 H18B 109.5 . .
C16 C18 H18C 109.5 . .
H18A C18 H18B 109.5 . .
H18A C18 H18C 109.5 . .
H18B C18 H18C 109.5 . .
O2 C19 Re1 175.3(7) . .
O3 C20 Re1 176.0(6) . .
O4 C21 Re1 174.3(8) . .
C23 C22 C27 120.5(5) . .
C23 C22 N4 120.4(6) . .
C27 C22 N4 119.1(6) . .
C22 C23 H23 120.1 . .
C22 C23 C24 119.7(6) . .
C24 C23 H23 120.1 . .
C23 C24 H24 119.7 . .
C25 C24 C23 120.6(6) . .
C25 C24 H24 119.7 . .
C24 C25 C26 119.6(5) . .
C24 C25 C28 118.7(5) . .
C26 C25 C28 121.7(5) . .
C25 C26 H26 120.0 . .
C27 C26 C25 119.9(6) . .
C27 C26 H26 120.0 . .
C22 C27 H27 120.2 . .
C26 C27 C22 119.6(6) . .
C26 C27 H27 120.2 . .
C29 C28 C25 116.3(5) . .
C47 C28 C25 117.9(5) . .
C47 C28 C29 125.7(5) . .
C28 C29 C30 125.1(6) . .
N5 C29 C28 125.5(5) . .
N5 C29 C30 109.5(5) . .
C29 C30 H30 126.2 . .
C31 C30 C29 107.5(6) . .
C31 C30 H30 126.2 . .
C30 C31 H31 126.8 . .
C30 C31 C32 106.5(6) . .
C32 C31 H31 126.8 . .
C33 C32 C31 124.8(6) . .
N5 C32 C31 109.6(6) . .
N5 C32 C33 125.6(6) . .
C32 C33 C48 120.3(7) . .
C32 C33 C48A 106(2) . .
C34 C33 C32 125.9(6) . .
C34 C33 C48 113.8(6) . .
C34 C33 C48A 128(2) . .
C33 C34 C35 124.5(6) . .
N6 C34 C33 126.2(6) . .
N6 C34 C35 109.1(6) . .
C34 C35 H35 126.1 . .
C36 C35 C34 107.7(6) . .
C36 C35 H35 126.1 . .
C35 C36 H36 126.1 . .
C35 C36 C37 107.8(6) . .
C37 C36 H36 126.1 . .
C38 C37 C36 126.6(7) . .
C38 C37 N6 126.1(6) . .
N6 C37 C36 107.3(6) . .
C37 C38 C39 126.2(6) . .
C37 C38 C54 117.6(6) . .
C39 C38 C54 116.2(6) . .
C38 C39 C40 125.9(6) . .
N7 C39 C38 124.7(6) . .
N7 C39 C40 109.4(5) . .
C39 C40 H40 126.4 . .
C41 C40 C39 107.1(5) . .
C41 C40 H40 126.4 . .
C40 C41 H41 126.5 . .
C40 C41 C42 107.0(6) . .
C42 C41 H41 126.5 . .
C43 C42 C41 124.3(5) . .
N7 C42 C41 109.4(5) . .
N7 C42 C43 126.3(5) . .
C42 C43 C60 116.4(5) . .
C44 C43 C42 125.1(5) . .
C44 C43 C60 118.4(5) . .
C43 C44 C45 124.3(5) . .
N8 C44 C43 126.1(5) . .
N8 C44 C45 109.5(5) . .
C44 C45 H45 126.6 . .
C46 C45 C44 106.8(5) . .
C46 C45 H45 126.6 . .
C45 C46 H46 126.6 . .
C45 C46 C47 106.8(5) . .
C47 C46 H46 126.6 . .
C28 C47 C46 125.0(5) . .
N8 C47 C28 124.8(5) . .
N8 C47 C46 110.1(5) . .
C49 C48 C33 120.7(10) . .
C53 C48 C33 121.4(10) . .
C53 C48 C49 117.9(9) . .
C49A C48A C33 116(3) . .
C49A C48A C53A 120.0 . .
C53A C48A C33 123(3) . .
C48A C49A H49A 120.0 . .
C50A C49A C48A 120.0 . .
C50A C49A H49A 120.0 . .
C49A C50A H50A 120.0 . .
C49A C50A C51A 120.0 . .
C51A C50A H50A 120.0 . .
C50A C51A H51A 120.0 . .
C52A C51A C50A 120.0 . .
C52A C51A H51A 120.0 . .
C51A C52A H52A 120.0 . .
C51A C52A C53A 120.0 . .
C53A C52A H52A 120.0 . .
C48A C53A H53A 120.0 . .
C52A C53A C48A 120.0 . .
C52A C53A H53A 120.0 . .
C48 C49 H49 119.4 . .
C48 C49 C50 121.1(10) . .
C50 C49 H49 119.4 . .
C49 C50 H50 119.5 . .
C51 C50 C49 121.0(10) . .
C51 C50 H50 119.5 . .
C50 C51 H51 120.3 . .
C50 C51 C52 119.3(10) . .
C52 C51 H51 120.3 . .
C51 C52 H52 119.7 . .
C51 C52 C53 120.6(11) . .
C53 C52 H52 119.7 . .
C48 C53 C52 119.8(10) . .
C48 C53 H53 120.1 . .
C52 C53 H53 120.1 . .
C55 C54 C38 119.6(7) . .
C55 C54 C59 118.4(7) . .
C59 C54 C38 122.0(7) . .
C54 C55 H55 119.7 . .
C56 C55 C54 120.5(8) . .
C56 C55 H55 119.7 . .
C55 C56 H56 120.5 . .
C55 C56 C57 119.0(9) . .
C57 C56 H56 120.5 . .
C56 C57 H57 118.7 . .
C58 C57 C56 122.7(8) . .
C58 C57 H57 118.7 . .
C57 C58 H58 120.8 . .
C57 C58 C59 118.5(8) . .
C59 C58 H58 120.8 . .
C54 C59 C58 120.9(8) . .
C54 C59 H59 119.6 . .
C58 C59 H59 119.6 . .
C61 C60 C43 121.4(5) . .
C61 C60 C65 118.8(6) . .
C65 C60 C43 119.7(6) . .
C60 C61 H61 119.6 . .
C62 C61 C60 120.9(6) . .
C62 C61 H61 119.6 . .
C61 C62 H62 119.9 . .
C61 C62 C63 120.2(7) . .
C63 C62 H62 119.9 . .
C62 C63 H63 120.2 . .
C62 C63 C64 119.7(6) . .
C64 C63 H63 120.2 . .
C63 C64 H64 120.0 . .
C65 C64 C63 119.9(6) . .
C65 C64 H64 120.0 . .
C60 C65 H65 119.7 . .
C64 C65 C60 120.5(6) . .
C64 C65 H65 119.7 . .
C1 N1 C5 118.7(6) . .
C1 N1 Re1 123.9(4) . .
C5 N1 Re1 117.3(4) . .
C6 N2 Re1 116.7(4) . .
C10 N2 C6 117.8(7) . .
C10 N2 Re1 125.1(6) . .
C13 N3 Re1 118.4(7) . .
C17 N3 C13 116.7(8) . .
C17 N3 Re1 123.3(6) . .
C11 N4 C22 125.4(5) . .
C11 N4 H4A 97.9 . .
C22 N4 H4A 136.4 . .
C29 N5 Zn1 126.6(4) . .
C32 N5 C29 106.9(5) . .
C32 N5 Zn1 126.4(4) . .
C34 N6 C37 107.9(5) . .
C34 N6 Zn1 125.8(4) . .
C37 N6 Zn1 126.3(5) . .
C39 N7 Zn1 127.1(4) . .
C42 N7 C39 107.1(5) . .
C42 N7 Zn1 124.5(4) . .
C44 N8 Zn1 124.3(4) . .
C47 N8 C44 106.7(5) . .
C47 N8 Zn1 127.3(4) . .
C11 O1 Zn1 134.8(4) . 2_676
F1 P1 F1 180.0 2_686 .
F2 P1 F1 89.9(3) 2_686 2_686
F2 P1 F1 90.1(3) 2_686 .
F2 P1 F1 90.1(3) . 2_686
F2 P1 F1 89.9(3) . .
F2 P1 F2 180.0 . 2_686
F3 P1 F1 89.6(3) . 2_686
F3 P1 F1 90.4(3) 2_686 2_686
F3 P1 F1 89.6(3) 2_686 .
F3 P1 F1 90.4(3) . .
F3 P1 F2 89.3(4) . .
F3 P1 F2 90.7(4) 2_686 .
F3 P1 F2 89.3(4) 2_686 2_686
F3 P1 F2 90.7(4) . 2_686
F3 P1 F3 180.0(3) 2_686 .
C19 Re1 C20 92.8(3) . .
C19 Re1 C21 86.0(4) . .
C19 Re1 N1 96.7(3) . .
C19 Re1 N2 171.7(3) . .
C19 Re1 N3 91.3(3) . .
C20 Re1 N1 93.5(2) . .
C20 Re1 N2 88.1(3) . .
C20 Re1 N3 175.0(3) . .
C21 Re1 C20 85.4(4) . .
C21 Re1 N1 177.2(3) . .
C21 Re1 N2 102.3(3) . .
C21 Re1 N3 92.1(4) . .
N1 Re1 N3 88.8(3) . .
N2 Re1 N1 75.0(2) . .
N2 Re1 N3 88.2(3) . .
N5 Zn1 N6 89.3(2) . .
N5 Zn1 N8 88.63(19) . .
N5 Zn1 O1 95.16(17) . 2_676
N6 Zn1 O1 107.02(19) . 2_676
N7 Zn1 N5 166.0(2) . .
N7 Zn1 N6 88.8(2) . .
N7 Zn1 N8 89.73(19) . .
N7 Zn1 O1 98.64(17) . 2_676
N8 Zn1 N6 165.4(2) . .
N8 Zn1 O1 87.53(18) . 2_676
H66A C66 H66B 107.8 . .
Cl1 C66 H66A 109.0 . .
Cl1 C66 H66B 109.0 . .
Cl1 C66 Cl2 113.1(5) . .
Cl2 C66 H66A 109.0 . .
Cl2 C66 H66B 109.0 . .
H70A C70 H70B 104.3 . .
Cl5 C70 H70A 100.5 . .
Cl5 C70 H70B 100.5 . .
Cl6 C70 H70A 100.5 . .
Cl6 C70 H70B 100.5 . .
Cl6 C70 Cl5 146(3) . .
F4 P2 F5 95.3(7) . .
F4 P2 F7 95.3(7) . .
F4 P2 F8 95.1(7) . .
F5 P2 F7 169.5(14) . .
F5 P2 F8 89.4(3) . .
F6 P2 F4 95.4(7) . .
F6 P2 F5 89.7(3) . .
F6 P2 F7 89.6(3) . .
F6 P2 F8 169.4(14) . .
F6 P2 F9 84.8(7) . .
F7 P2 F8 89.3(3) . .
F9 P2 F4 179.7(3) . .
F9 P2 F5 84.7(7) . .
F9 P2 F7 84.8(7) . .
F9 P2 F8 84.6(7) . .
H67A C67 H67B 107.8 . .
Cl3 C67 H67A 109.0 . .
Cl3 C67 H67B 109.0 . .
Cl4 C67 H67A 109.0 . .
Cl4 C67 H67B 109.0 . .
Cl4 C67 Cl3 112.8(7) . .

loop_
_geom_bond_atom_site_label_1
_geom_bond_atom_site_label_2
_geom_bond_distance
_geom_bond_site_symmetry_2
C1 H1 0.9300 .
C1 C2 1.379(9) .
C1 N1 1.332(9) .
C2 H2 0.9300 .
C2 C3 1.383(9) .
C3 C4 1.384(9) .
C3 C11 1.493(8) .
C4 H4 0.9300 .
C4 C5 1.379(9) .
C5 C6 1.467(9) .
C5 N1 1.353(8) .
C6 C7 1.379(11) .
C6 N2 1.385(10) .
C7 H7 0.9300 .
C7 C8 1.383(10) .
C8 C9 1.421(12) .
C8 C12 1.477(12) .
C9 H9 0.9300 .
C9 C10 1.377(12) .
C10 H10 0.9300 .
C10 N2 1.366(9) .
C11 N4 1.346(7) .
C11 O1 1.246(7) .
C12 H12A 0.9600 .
C12 H12B 0.9600 .
C12 H12C 0.9600 .
C13 H13 0.9300 .
C13 C14 1.368(15) .
C13 N3 1.379(14) .
C14 H14 0.9300 .
C14 C15 1.401(19) .
C15 H15 0.9300 .
C15 C16 1.412(19) .
C16 C17 1.392(14) .
C16 C18 1.508(19) .
C17 H17 0.9300 .
C17 N3 1.334(13) .
C18 H18A 0.9600 .
C18 H18B 0.9600 .
C18 H18C 0.9600 .
C19 O2 1.185(10) .
C19 Re1 1.912(9) .
C20 O3 1.140(9) .
C20 Re1 1.935(7) .
C21 O4 1.149(10) .
C21 Re1 1.913(8) .
C22 C23 1.375(10) .
C22 C27 1.401(9) .
C22 N4 1.410(7) .
C23 H23 0.9300 .
C23 C24 1.399(8) .
C24 H24 0.9300 .
C24 C25 1.384(9) .
C25 C26 1.401(9) .
C25 C28 1.519(8) .
C26 H26 0.9300 .
C26 C27 1.396(8) .
C27 H27 0.9300 .
C28 C29 1.408(9) .
C28 C47 1.402(8) .
C29 C30 1.442(8) .
C29 N5 1.375(8) .
C30 H30 0.9300 .
C30 C31 1.348(10) .
C31 H31 0.9300 .
C31 C32 1.461(9) .
C32 C33 1.405(10) .
C32 N5 1.359(8) .
C33 C34 1.388(10) .
C33 C48 1.512(11) .
C33 C48A 1.57(3) .
C34 C35 1.440(10) .
C34 N6 1.362(9) .
C35 H35 0.9300 .
C35 C36 1.340(12) .
C36 H36 0.9300 .
C36 C37 1.458(10) .
C37 C38 1.364(10) .
C37 N6 1.391(9) .
C38 C39 1.412(9) .
C38 C54 1.514(8) .
C39 C40 1.436(9) .
C39 N7 1.374(7) .
C40 H40 0.9300 .
C40 C41 1.350(9) .
C41 H41 0.9300 .
C41 C42 1.448(8) .
C42 C43 1.410(8) .
C42 N7 1.357(8) .
C43 C44 1.398(8) .
C43 C60 1.494(8) .
C44 C45 1.450(8) .
C44 N8 1.374(7) .
C45 H45 0.9300 .
C45 C46 1.361(9) .
C46 H46 0.9300 .
C46 C47 1.444(8) .
C47 N8 1.363(7) .
C48 C49 1.370(13) .
C48 C53 1.365(15) .
C48A C49A 1.3900 .
C48A C53A 1.3900 .
C49A H49A 0.9300 .
C49A C50A 1.3900 .
C50A H50A 0.9300 .
C50A C51A 1.3900 .
C51A H51A 0.9300 .
C51A C52A 1.3900 .
C52A H52A 0.9300 .
C52A C53A 1.3900 .
C53A H53A 0.9300 .
C49 H49 0.9300 .
C49 C50 1.384(13) .
C50 H50 0.9300 .
C50 C51 1.335(19) .
C51 H51 0.9300 .
C51 C52 1.353(17) .
C52 H52 0.9300 .
C52 C53 1.414(15) .
C53 H53 0.9300 .
C54 C55 1.389(12) .
C54 C59 1.390(11) .
C55 H55 0.9300 .
C55 C56 1.370(10) .
C56 H56 0.9300 .
C56 C57 1.389(13) .
C57 H57 0.9300 .
C57 C58 1.326(13) .
C58 H58 0.9300 .
C58 C59 1.403(10) .
C59 H59 0.9300 .
C60 C61 1.397(9) .
C60 C65 1.398(9) .
C61 H61 0.9300 .
C61 C62 1.385(9) .
C62 H62 0.9300 .
C62 C63 1.391(11) .
C63 H63 0.9300 .
C63 C64 1.398(11) .
C64 H64 0.9300 .
C64 C65 1.395(10) .
C65 H65 0.9300 .
F1 P1 1.597(4) .
F2 P1 1.597(6) .
F3 P1 1.588(5) .
N1 Re1 2.170(5) .
N2 Re1 2.144(7) .
N3 Re1 2.209(7) .
N4 H4A 0.7736 .
N5 Zn1 2.062(5) .
N6 Zn1 2.072(5) .
N7 Zn1 2.061(5) .
N8 Zn1 2.069(5) .
O1 Zn1 2.216(4) 2_676
P1 F1 1.597(4) 2_686
P1 F2 1.597(6) 2_686
P1 F3 1.588(5) 2_686
Zn1 O1 2.216(4) 2_676
C66 H66A 0.9700 .
C66 H66B 0.9700 .
C66 Cl1 1.722(10) .
C66 Cl2 1.791(11) .
C70 H70A 0.9700 .
C70 H70B 0.9700 .
C70 Cl5 1.513(19) .
C70 Cl6 1.509(17) .
F4 P2 1.597(5) .
F5 P2 1.598(5) .
F6 P2 1.596(5) .
F7 P2 1.601(5) .
F8 P2 1.603(5) .
F9 P2 1.596(5) .
C67 H67A 0.9700 .
C67 H67B 0.9700 .
C67 Cl3 1.725(13) .
C67 Cl4 1.708(12) .

loop_
_geom_torsion_atom_site_label_1
_geom_torsion_atom_site_label_2
_geom_torsion_atom_site_label_3
_geom_torsion_atom_site_label_4
_geom_torsion
_geom_torsion_site_symmetry_4
C1 C2 C3 C4 -4.6(10) .
C1 C2 C3 C11 174.7(6) .
C2 C1 N1 C5 1.3(10) .
C2 C1 N1 Re1 178.0(5) .
C2 C3 C4 C5 2.6(9) .
C2 C3 C11 N4 -126.3(7) .
C2 C3 C11 O1 51.1(9) .
C3 C4 C5 C6 -179.7(6) .
C3 C4 C5 N1 1.6(9) .
C3 C11 N4 C22 -179.0(6) .
C3 C11 O1 Zn1 40.7(9) 2_676
C4 C3 C11 N4 53.0(8) .
C4 C3 C11 O1 -129.5(6) .
C4 C5 C6 C7 7.2(10) .
C4 C5 C6 N2 -172.3(6) .
C4 C5 N1 C1 -3.5(9) .
C4 C5 N1 Re1 179.6(4) .
C5 C6 C7 C8 -176.8(7) .
C5 C6 N2 C10 175.5(6) .
C5 C6 N2 Re1 -10.8(7) .
C6 C5 N1 C1 177.7(6) .
C6 C5 N1 Re1 0.8(7) .
C6 C7 C8 C9 0.8(11) .
C6 C7 C8 C12 178.7(7) .
C7 C6 N2 C10 -4.0(10) .
C7 C6 N2 Re1 169.7(5) .
C7 C8 C9 C10 -3.0(12) .
C8 C9 C10 N2 1.7(12) .
C9 C10 N2 C6 1.9(10) .
C9 C10 N2 Re1 -171.2(6) .
C11 C3 C4 C5 -176.7(5) .
C12 C8 C9 C10 179.1(8) .
C13 C14 C15 C16 -4(2) .
C14 C13 N3 C17 -5.2(17) .
C14 C13 N3 Re1 -171.3(10) .
C14 C15 C16 C17 5(2) .
C14 C15 C16 C18 176.1(15) .
C15 C16 C17 N3 -5.8(19) .
C16 C17 N3 C13 5.9(16) .
C16 C17 N3 Re1 171.2(9) .
C18 C16 C17 N3 -177.5(13) .
C22 C23 C24 C25 0.2(9) .
C23 C22 C27 C26 1.1(9) .
C23 C22 N4 C11 56.9(9) .
C23 C24 C25 C26 0.7(9) .
C23 C24 C25 C28 -179.9(5) .
C24 C25 C26 C27 -0.7(9) .
C24 C25 C28 C29 65.3(7) .
C24 C25 C28 C47 -111.6(6) .
C25 C26 C27 C22 -0.2(9) .
C25 C28 C29 C30 10.1(9) .
C25 C28 C29 N5 -170.6(5) .
C25 C28 C47 C46 -2.5(9) .
C25 C28 C47 N8 173.3(5) .
C26 C25 C28 C29 -115.3(6) .
C26 C25 C28 C47 67.7(7) .
C27 C22 C23 C24 -1.1(9) .
C27 C22 N4 C11 -124.0(7) .
C28 C25 C26 C27 179.9(5) .
C28 C29 C30 C31 179.5(6) .
C28 C29 N5 C32 -179.5(6) .
C28 C29 N5 Zn1 3.1(9) .
C28 C47 N8 C44 -174.2(5) .
C28 C47 N8 Zn1 -8.4(8) .
C29 C28 C47 C46 -179.1(6) .
C29 C28 C47 N8 -3.3(9) .
C29 C30 C31 C32 0.0(8) .
C30 C29 N5 C32 -0.1(7) .
C30 C29 N5 Zn1 -177.4(4) .
C30 C31 C32 C33 -179.4(6) .
C30 C31 C32 N5 -0.1(8) .
C31 C32 C33 C34 175.2(7) .
C31 C32 C33 C48 -2.5(11) .
C31 C32 C33 C48A 0(2) .
C31 C32 N5 C29 0.1(7) .
C31 C32 N5 Zn1 177.5(4) .
C32 C33 C34 C35 -172.4(7) .
C32 C33 C34 N6 2.3(12) .
C32 C33 C48 C49 88.5(15) .
C32 C33 C48 C53 -94.6(11) .
C32 C33 C48A C49A 112(2) .
C32 C33 C48A C53A -77(3) .
C33 C32 N5 C29 179.4(6) .
C33 C32 N5 Zn1 -3.3(9) .
C33 C34 C35 C36 172.1(7) .
C33 C34 N6 C37 -173.4(7) .
C33 C34 N6 Zn1 6.2(10) .
C33 C48 C49 C50 -177.6(10) .
C33 C48 C53 C52 177.4(11) .
C33 C48A C49A C50A 172(3) .
C33 C48A C53A C52A -171(4) .
C34 C33 C48 C49 -89.5(14) .
C34 C33 C48 C53 87.3(11) .
C34 C33 C48A C49A -64(3) .
C34 C33 C48A C53A 108(3) .
C34 C35 C36 C37 3.2(10) .
C35 C34 N6 C37 2.0(8) .
C35 C34 N6 Zn1 -178.4(5) .
C35 C36 C37 C38 178.8(8) .
C35 C36 C37 N6 -2.1(9) .
C36 C37 C38 C39 178.6(7) .
C36 C37 C38 C54 0.4(11) .
C36 C37 N6 C34 0.0(8) .
C36 C37 N6 Zn1 -179.6(5) .
C37 C38 C39 C40 172.3(7) .
C37 C38 C39 N7 -5.7(11) .
C37 C38 C54 C55 121.9(8) .
C37 C38 C54 C59 -58.1(9) .
C38 C37 N6 C34 179.1(7) .
C38 C37 N6 Zn1 -0.5(10) .
C38 C39 C40 C41 -178.2(6) .
C38 C39 N7 C42 179.2(6) .
C38 C39 N7 Zn1 11.7(9) .
C38 C54 C55 C56 -179.6(7) .
C38 C54 C59 C58 -179.8(6) .
C39 C38 C54 C55 -56.5(8) .
C39 C38 C54 C59 123.5(7) .
C39 C40 C41 C42 -0.9(7) .
C40 C39 N7 C42 0.9(7) .
C40 C39 N7 Zn1 -166.5(4) .
C40 C41 C42 C43 -179.3(6) .
C40 C41 C42 N7 1.6(7) .
C41 C42 C43 C44 176.9(6) .
C41 C42 C43 C60 -4.7(8) .
C41 C42 N7 C39 -1.5(6) .
C41 C42 N7 Zn1 166.3(4) .
C42 C43 C44 C45 -176.6(6) .
C42 C43 C44 N8 5.9(10) .
C42 C43 C60 C61 76.2(7) .
C42 C43 C60 C65 -99.3(7) .
C43 C42 N7 C39 179.4(6) .
C43 C42 N7 Zn1 -12.8(8) .
C43 C44 C45 C46 -176.7(6) .
C43 C44 N8 C47 175.8(6) .
C43 C44 N8 Zn1 9.4(8) .
C43 C60 C61 C62 -176.6(6) .
C43 C60 C65 C64 174.5(6) .
C44 C43 C60 C61 -105.2(7) .
C44 C43 C60 C65 79.2(8) .
C44 C45 C46 C47 0.2(7) .
C45 C44 N8 C47 -2.0(6) .
C45 C44 N8 Zn1 -168.3(4) .
C45 C46 C47 C28 174.9(6) .
C45 C46 C47 N8 -1.5(7) .
C46 C47 N8 C44 2.1(6) .
C46 C47 N8 Zn1 168.0(4) .
C47 C28 C29 C30 -173.2(6) .
C47 C28 C29 N5 6.1(10) .
C48 C33 C34 C35 5.5(11) .
C48 C33 C34 N6 -179.8(8) .
C48 C33 C48A C49A -76(9) .
C48 C33 C48A C53A 96(10) .
C48 C49 C50 C51 -3(2) .
C48A C33 C34 C35 2(3) .
C48A C33 C34 N6 177(2) .
C48A C33 C48 C49 80(9) .
C48A C33 C48 C53 -103(9) .
C48A C49A C50A C51A 0.0 .
C49A C48A C53A C52A 0.0 .
C49A C50A C51A C52A 0.0 .
C50A C51A C52A C53A 0.0 .
C51A C52A C53A C48A 0.0 .
C53A C48A C49A C50A 0.0 .
C49 C48 C53 C52 -6(2) .
C49 C50 C51 C52 1(2) .
C50 C51 C52 C53 -1(3) .
C51 C52 C53 C48 4(2) .
C53 C48 C49 C50 5.4(19) .
C54 C38 C39 C40 -9.5(10) .
C54 C38 C39 N7 172.6(6) .
C54 C55 C56 C57 -0.1(12) .
C55 C54 C59 C58 0.2(10) .
C55 C56 C57 C58 -0.9(13) .
C56 C57 C58 C59 1.5(12) .
C57 C58 C59 C54 -1.1(11) .
C59 C54 C55 C56 0.4(11) .
C60 C43 C44 C45 5.0(9) .
C60 C43 C44 N8 -172.5(5) .
C60 C61 C62 C63 2.5(10) .
C61 C60 C65 C64 -1.2(10) .
C61 C62 C63 C64 -1.8(12) .
C62 C63 C64 C65 -0.4(12) .
C63 C64 C65 C60 1.9(12) .
C65 C60 C61 C62 -1.0(9) .
N1 C1 C2 C3 2.8(11) .
N1 C5 C6 C7 -174.0(6) .
N1 C5 C6 N2 6.5(8) .
N2 C6 C7 C8 2.7(11) .
N3 C13 C14 C15 4(2) .
N4 C11 O1 Zn1 -142.0(5) 2_676
N4 C22 C23 C24 177.9(5) .
N4 C22 C27 C26 -178.0(6) .
N5 C29 C30 C31 0.1(8) .
N5 C32 C33 C34 -3.9(11) .
N5 C32 C33 C48 178.3(7) .
N5 C32 C33 C48A -180(2) .
N6 C34 C35 C36 -3.3(9) .
N6 C37 C38 C39 -0.3(12) .
N6 C37 C38 C54 -178.5(6) .
N7 C39 C40 C41 0.0(7) .
N7 C42 C43 C44 -4.1(10) .
N7 C42 C43 C60 174.3(5) .
N8 C44 C45 C46 1.1(7) .
O1 C11 N4 C22 3.5(10) .

loop_
_smtbx_masks_void_nr
_smtbx_masks_void_average_x
_smtbx_masks_void_average_y
_smtbx_masks_void_average_z
_smtbx_masks_void_volume
_smtbx_masks_void_count_electrons
1 0.500 0.500 0.000 212.9 17.3
2 0.375 0.679 0.567 8.9 0.0
3 0.625 0.321 0.433 8.9 0.0
